data_1535632
loop_
_publ_author_name
'Troyanov, S.I.'
'Rybakov, V.B.'
'Ionov, V.M.'

_publ_section_title
;
 Synthesis and crystal structures of Ti Br4,Ti Br3 and Ti (Al Br4)2
;
_journal_name_full 'Zhurnal Neorganicheskoi Khimii'
_journal_page_first 882
_journal_page_last 887
_journal_volume 35
_journal_year 1990
_chemical_formula_sum 'Br4 Ti'
_chemical_name_systematic 'Ti Br4'
_space_group_IT_number 205
_symmetry_space_group_name_Hall '-P 2ac 2ab 3'
_symmetry_space_group_name_H-M 'P a -3'
_cell_angle_alpha 90
_cell_angle_beta 90
_cell_angle_gamma 90
_cell_formula_units_Z 8
_cell_length_a 11.258
_cell_length_b 11.258
_cell_length_c 11.258
_cell_volume 1426.868
_citation_journal_id_ASTM ZNOKAQ
_cod_data_source_file Troyanov_ZNOKAQ_1990_990.cif
_cod_data_source_block Br4Ti1
_cod_original_formula_sum 'Br4 Ti1'
_cod_database_code 1535632

loop_
_symmetry_equiv_pos_as_xyz
x,y,z
-x+1/2,-y,z+1/2
x+1/2,-y+1/2,-z
-x,y+1/2,-z+1/2
z,x,y
-z+1/2,-x,y+1/2
z+1/2,-x+1/2,-y
-z,x+1/2,-y+1/2
y,z,x
y+1/2,-z+1/2,-x
-y,z+1/2,-x+1/2
-y+1/2,-z,x+1/2
-x,-y,-z
x-1/2,y,-z-1/2
-x-1/2,y-1/2,z
x,-y-1/2,z-1/2
-z,-x,-y
z-1/2,x,-y-1/2
-z-1/2,x-1/2,y
z,-x-1/2,y-1/2
-y,-z,-x
-y-1/2,z-1/2,x
y,-z-1/2,x-1/2
y-1/2,z,-x-1/2

loop_
_atom_site_label
_atom_site_type_symbol
_atom_site_fract_x
_atom_site_fract_y
_atom_site_fract_z
_atom_site_occupancy
_atom_site_U_iso_or_equiv
Br1 Br-1 0.248 0.248 0.248 1 0.0
Ti1 Ti+4 0.1311 0.1311 0.1311 1 0.0
Br2 Br-1 0.0165 0.0094 0.2482 1 0.0
